data_1557507
loop_
_publ_author_name
'Bloch, Witold M.'
'Babarao, Ravichandar'
'Schneider, Matthew L.'

_publ_section_title
;
 On/off porosity switching and post-assembly modifications of Cu4L4
 metal--organic polyhedra
;
_journal_issue 14
_journal_name_full 'Chemical Science'
_journal_page_first 3664
_journal_page_last 3671
_journal_paper_doi 10.1039/D0SC00070A
_journal_volume 11
_journal_year 2020
_chemical_formula_sum 'C218 H138 Cu8 N6 O48'
_chemical_formula_weight 4117.66
_space_group_crystal_system triclinic
_space_group_IT_number 2
_space_group_name_Hall '-P 1'
_space_group_name_H-M_alt 'P -1'
_atom_sites_solution_hydrogens geom
_audit_creation_method SHELXL-2018/3
_audit_update_record
;
2019-12-03 deposited with the CCDC.	2020-03-05 downloaded from the CCDC.
;
_cell_angle_alpha 71.94(3)
_cell_angle_beta 87.87(3)
_cell_angle_gamma 81.20(3)
_cell_formula_units_Z 1
_cell_length_a 13.914(3)
_cell_length_b 20.891(4)
_cell_length_c 21.446(4)
_cell_measurement_reflns_used 26861
_cell_measurement_temperature 100(2)
_cell_measurement_theta_max 20.39
_cell_measurement_theta_min 0.67
_cell_volume 5857(2)
_computing_cell_refinement 'XDS (Kabsch, 1993)'
_computing_data_collection 'BluIce (McPhillips, 2002)'
_computing_data_reduction 'XDS (Kabsch, 1993)'
_computing_molecular_graphics 'shelXle (Huebschle, 2014)'
_computing_publication_material 'CIFTAB (Sheldrick, 1997)'
_computing_structure_refinement 'SHELXL-2018/3 (Sheldrick, 2018)'
_computing_structure_solution 'SHELXT-2018/3 (Sheldrick, 2018)'
_diffrn_ambient_temperature 100(2)
_diffrn_measured_fraction_theta_full 0.904
_diffrn_measured_fraction_theta_max 0.904
_diffrn_measurement_device_type 'ADSC Quantum 210r'
_diffrn_measurement_method 'Phi Scan'
_diffrn_radiation_type Synchrotron
_diffrn_radiation_wavelength 0.71073
_diffrn_reflns_av_R_equivalents 0.0436
_diffrn_reflns_av_unetI/netI 0.0343
_diffrn_reflns_Laue_measured_fraction_full 0.904
_diffrn_reflns_Laue_measured_fraction_max 0.904
_diffrn_reflns_limit_h_max 15
_diffrn_reflns_limit_h_min -15
_diffrn_reflns_limit_k_max 23
_diffrn_reflns_limit_k_min -23
_diffrn_reflns_limit_l_max 23
_diffrn_reflns_limit_l_min -23
_diffrn_reflns_number 57266
_diffrn_reflns_point_group_measured_fraction_full 0.904
_diffrn_reflns_point_group_measured_fraction_max 0.904
_diffrn_reflns_theta_full 23.257
_diffrn_reflns_theta_max 23.257
_diffrn_reflns_theta_min 0.999
_diffrn_source 'MX1 Beamline Australian Synchrotron'
_exptl_absorpt_coefficient_mu 0.780
_exptl_crystal_colour green
_exptl_crystal_density_diffrn 1.167
_exptl_crystal_density_method 'not measured'
_exptl_crystal_description plate
_exptl_crystal_F_000 2104
_exptl_crystal_recrystallization_method 'Re-crystallisation from solvent: DMF, MeOH'
_exptl_crystal_size_max 0.10
_exptl_crystal_size_mid 0.04
_exptl_crystal_size_min 0.03
_refine_diff_density_max 0.902
_refine_diff_density_min -0.516
_refine_diff_density_rms 0.097
_refine_ls_extinction_method none
_refine_ls_goodness_of_fit_ref 1.139
_refine_ls_hydrogen_treatment constr
_refine_ls_matrix_type full
_refine_ls_number_parameters 1321
_refine_ls_number_reflns 15206
_refine_ls_number_restraints 1085
_refine_ls_restrained_S_all 1.109
_refine_ls_R_factor_all 0.0644
_refine_ls_R_factor_gt 0.0525
_refine_ls_shift/su_max 0.001
_refine_ls_shift/su_mean 0.000
_refine_ls_structure_factor_coef Fsqd
_refine_ls_weighting_details 'w=1/[\s^2^(Fo^2^)+(0.1096P)^2^+0.2650P] where P=(Fo^2^+2Fc^2^)/3'
_refine_ls_weighting_scheme calc
_refine_ls_wR_factor_gt 0.1555
_refine_ls_wR_factor_ref 0.1633
_reflns_Friedel_coverage 0.000
_reflns_number_gt 12010
_reflns_number_total 15206
_reflns_threshold_expression 'I > 2\s(I)'
_cod_data_source_file d0sc00070a2.cif
_cod_data_source_block 1a
_cod_depositor_comments
;Adding full bibliography for 1557506--1557512.cif.

 Adding full bibliography for 1557506--1557512.cif.
;
_cod_database_code 1557507
_shelx_shelxl_version_number 2018/3
_shelx_space_group_comment
;
The symmetry employed for this shelxl refinement is uniquely defined
by the following loop, which should always be used as a source of
symmetry information in preference to the above space-group names.
They are only intended as comments.
;
_platon_squeeze_void_probe_radius 1.20

loop_
_space_group_symop_operation_xyz
'x, y, z'
'-x, -y, -z'

loop_
_atom_site_label
_atom_site_type_symbol
_atom_site_fract_x
_atom_site_fract_y
_atom_site_fract_z
_atom_site_U_iso_or_equiv
_atom_site_adp_type
_atom_site_occupancy
_atom_site_site_symmetry_order
_atom_site_calc_flag
_atom_site_refinement_flags_posn
_atom_site_refinement_flags_adp
_atom_site_refinement_flags_occupancy
_atom_site_disorder_assembly
_atom_site_disorder_group
O00J O 0.4870(2) 0.61254(14) 0.02916(15) 0.0462(8) Uani 1 1 d . . . . .
Cu1 Cu 0.50353(3) 0.81623(2) 0.08331(2) 0.02804(15) Uani 1 1 d . U . . .
Cu2 Cu 0.50143(3) 0.70115(2) 0.05726(2) 0.02834(15) Uani 1 1 d . U . . .
Cu3 Cu -0.03467(4) -0.02622(2) 0.83778(2) 0.03251(15) Uani 1 1 d . U . . .
Cu4 Cu 0.00691(4) -0.02710(2) 0.71673(2) 0.03569(16) Uani 1 1 d . U . . .
O1_1 O 0.5376(2) 0.75053(12) 0.17279(13) 0.0316(6) Uani 1 1 d . U . . .
C1_1 C 0.5326(3) 0.68713(19) 0.18991(19) 0.0310(9) Uani 1 1 d . U . . .
O2_1 O 0.5202(2) 0.65406(13) 0.15097(12) 0.0322(6) Uani 1 1 d . U . . .
C2_1 C 0.5402(3) 0.64787(19) 0.26191(19) 0.0310(9) Uani 1 1 d . U . . .
O3_1 O 0.5158(2) 0.23865(13) 0.03238(12) 0.0321(6) Uani 1 1 d . U . . .
C3_1 C 0.5565(3) 0.6795(2) 0.3079(2) 0.0375(10) Uani 1 1 d . U . . .
H3_1 H 0.562544 0.725500 0.294463 0.045 Uiso 1 1 calc R U . . .
O4_1 O 0.5371(2) 0.13969(13) 0.00922(13) 0.0346(7) Uani 1 1 d . U . . .
C4_1 C 0.5637(3) 0.6420(2) 0.3741(2) 0.0407(11) Uani 1 1 d . U . . .
H4_1 H 0.575720 0.663094 0.404799 0.049 Uiso 1 1 calc R U . . .
C5_1 C 0.5532(3) 0.5741(2) 0.3948(2) 0.0419(11) Uani 1 1 d . U . . .
H5_1 H 0.558619 0.549447 0.439147 0.050 Uiso 1 1 calc R U . . .
C6_1 C 0.5342(3) 0.5422(2) 0.3481(2) 0.0394(11) Uani 1 1 d . U . . .
C7_1 C 0.5296(3) 0.57985(19) 0.2822(2) 0.0342(10) Uani 1 1 d . U . . .
H7_1 H 0.519373 0.558874 0.251052 0.041 Uiso 1 1 calc R U . . .
C8_1 C 0.5248(3) 0.4716(2) 0.3682(2) 0.0398(11) Uani 1 1 d . U . . .
C9_1 C 0.5206(3) 0.4118(2) 0.3839(2) 0.0406(11) Uani 1 1 d . U . . .
C10_1 C 0.5223(3) 0.3397(2) 0.4010(2) 0.0380(10) Uani 1 1 d . U . . .
C11_1 C 0.5339(3) 0.3072(2) 0.3531(2) 0.0407(11) Uani 1 1 d . U . . .
H11_1 H 0.537172 0.333278 0.309373 0.049 Uiso 1 1 calc R U . . .
C12_1 C 0.5408(4) 0.2369(2) 0.3685(2) 0.0404(11) Uani 1 1 d . U . . .
C13_1 C 0.5358(4) 0.1981(2) 0.4343(2) 0.0500(13) Uani 1 1 d . U . . .
H13_1 H 0.541149 0.150998 0.445600 0.060 Uiso 1 1 calc R U . . .
C14_1 C 0.5231(4) 0.2298(2) 0.4828(2) 0.0542(14) Uani 1 1 d . U . . .
C15_1 C 0.5186(4) 0.3002(2) 0.4665(2) 0.0505(13) Uani 1 1 d . U . . .
H15_1 H 0.513154 0.320882 0.499448 0.061 Uiso 1 1 calc R U . . .
C17_1 C 0.5571(4) 0.2036(2) 0.3178(2) 0.0438(11) Uani 1 1 d . U . . .
C18_1 C 0.5724(3) 0.1761(2) 0.2771(2) 0.0422(11) Uani 1 1 d . U . . .
C19_1 C 0.5885(3) 0.1409(2) 0.2287(2) 0.0393(11) Uani 1 1 d . U . . .
C20_1 C 0.6313(4) 0.0728(2) 0.2473(2) 0.0518(13) Uani 1 1 d . U . . .
H20_1 H 0.652472 0.050794 0.290355 0.062 Uiso 1 1 calc R U . . .
C21_1 C 0.6422(4) 0.0379(2) 0.2008(2) 0.0544(13) Uani 1 1 d . U . . .
H21_1 H 0.671006 -0.007412 0.213053 0.065 Uiso 1 1 calc R U . . .
C22_1 C 0.6108(3) 0.0699(2) 0.1372(2) 0.0429(11) Uani 1 1 d . U . . .
H22_1 H 0.616993 0.045738 0.107126 0.051 Uiso 1 1 calc R U . . .
C23_1 C 0.5698(3) 0.13826(19) 0.11757(19) 0.0315(9) Uani 1 1 d . U . . .
C24_1 C 0.5608(3) 0.1738(2) 0.16376(19) 0.0337(10) Uani 1 1 d . U . . .
H24_1 H 0.535993 0.219949 0.150719 0.040 Uiso 1 1 calc R U . . .
C25_1 C 0.5387(3) 0.17428(19) 0.0478(2) 0.0317(9) Uani 1 1 d . U . . .
O5_1^a O 0.5239(12) 0.1292(4) 0.5709(4) 0.143(5) Uani 0.555(11) 1 d . U P A 1
C16_1^a C 0.503(3) 0.1908(12) 0.5494(13) 0.056(5) Uani 0.66(9) 1 d . U P A 1
H16_1^a H 0.471739 0.214040 0.576953 0.067 Uiso 0.66(9) 1 calc R U P A 1
O5_1^b O 0.4885(9) 0.2122(4) 0.5958(4) 0.086(4) Uani 0.445(11) 1 d . U P A 2
C16_1^b C 0.544(7) 0.186(3) 0.555(3) 0.073(10) Uani 0.34(9) 1 d . U P A 2
H16A_1^b H 0.590121 0.147446 0.568523 0.087 Uiso 0.34(9) 1 calc R U P A 2
O1_2 O 0.6398(2) 0.80442(13) 0.05607(13) 0.0321(6) Uani 1 1 d . U . . .
C1_2 C 0.6815(3) 0.75263(19) 0.04274(19) 0.0316(9) Uani 1 1 d . U . . .
O2_2 O 0.64227(19) 0.70009(13) 0.04653(13) 0.0337(7) Uani 1 1 d . U . . .
C2_2 C 0.7833(3) 0.75252(19) 0.01878(19) 0.0319(9) Uani 1 1 d . U . . .
O3_2 O 0.6375(2) 0.27819(13) -0.07389(13) 0.0340(7) Uani 1 1 d . U . . .
C3_2 C 0.8335(3) 0.8061(2) 0.0162(2) 0.0365(10) Uani 1 1 d . U . . .
H3_2 H 0.804849 0.840882 0.032373 0.044 Uiso 1 1 calc R U . . .
O4_2 O 0.6340(2) 0.18547(13) -0.10567(13) 0.0350(7) Uani 1 1 d . U . . .
C4_2 C 0.9252(3) 0.8079(2) -0.0101(2) 0.0407(11) Uani 1 1 d . U . . .
H4_2 H 0.957691 0.844394 -0.012729 0.049 Uiso 1 1 calc R U . . .
O5_2 O 1.3715(2) 0.50269(17) -0.09895(19) 0.0581(9) Uani 1 1 d . U . . .
C5_2 C 0.9686(3) 0.7557(2) -0.0325(2) 0.0436(11) Uani 1 1 d . U . . .
H5_2 H 1.030613 0.757225 -0.050162 0.052 Uiso 1 1 calc R U . . .
C6_2 C 0.9215(3) 0.7006(2) -0.0294(2) 0.0413(11) Uani 1 1 d . U . . .
C7_2 C 0.8284(3) 0.6996(2) -0.0037(2) 0.0373(10) Uani 1 1 d . U . . .
H7_2 H 0.795781 0.663279 -0.001546 0.045 Uiso 1 1 calc R U . . .
C8_2 C 0.9695(3) 0.6450(2) -0.0505(2) 0.0471(12) Uani 1 1 d . U . . .
C9_2 C 1.0102(3) 0.5980(2) -0.0668(2) 0.0475(12) Uani 1 1 d . U . . .
C10_2 C 1.0624(3) 0.5425(2) -0.0861(2) 0.0430(11) Uani 1 1 d . U . . .
C11_2 C 1.0116(3) 0.4941(2) -0.0987(2) 0.0453(12) Uani 1 1 d . U . . .
H11_2 H 0.944404 0.498200 -0.093919 0.054 Uiso 1 1 calc R U . . .
C12_2 C 1.0602(3) 0.4406(2) -0.1181(2) 0.0418(11) Uani 1 1 d . U . . .
C13_2 C 1.1617(3) 0.4359(2) -0.1267(2) 0.0389(10) Uani 1 1 d . U . . .
H13_2 H 1.194984 0.401375 -0.141557 0.047 Uiso 1 1 calc R U . . .
C14_2 C 1.2117(3) 0.4819(2) -0.1134(2) 0.0369(10) Uani 1 1 d . U . . .
C15_2 C 1.1617(3) 0.5357(2) -0.0933(2) 0.0385(10) Uani 1 1 d . U . . .
H15_2 H 1.196065 0.567017 -0.084706 0.046 Uiso 1 1 calc R U . . .
C16_2 C 1.3193(3) 0.4717(2) -0.1175(2) 0.0440(11) Uani 1 1 d . U . . .
H16_2 H 1.348357 0.438684 -0.135888 0.053 Uiso 1 1 calc R U . . .
C17_2 C 1.0107(3) 0.3884(2) -0.1258(2) 0.0432(11) Uani 1 1 d . U . . .
C18_2 C 0.9717(3) 0.3417(2) -0.1277(3) 0.0477(12) Uani 1 1 d . U . . .
C19_2 C 0.9251(3) 0.2851(2) -0.1272(2) 0.0417(11) Uani 1 1 d . U . . .
C20_2 C 0.9797(3) 0.2266(2) -0.1390(3) 0.0491(12) Uani 1 1 d . U . . .
H20_2 H 1.045500 0.225837 -0.148558 0.059 Uiso 1 1 calc R U . . .
C21_2 C 0.9357(3) 0.1709(2) -0.1363(3) 0.0474(12) Uani 1 1 d . U . . .
H21_2 H 0.971579 0.132742 -0.143839 0.057 Uiso 1 1 calc R U . . .
C22_2 C 0.8378(3) 0.1724(2) -0.1222(2) 0.0395(11) Uani 1 1 d . U . . .
H22_2 H 0.807989 0.135064 -0.120735 0.047 Uiso 1 1 calc R U . . .
C23_2 C 0.7836(3) 0.2286(2) -0.1104(2) 0.0333(9) Uani 1 1 d . U . . .
C24_2 C 0.8279(3) 0.2842(2) -0.1122(2) 0.0355(10) Uani 1 1 d . U . . .
H24_2 H 0.791556 0.321490 -0.103209 0.043 Uiso 1 1 calc R U . . .
C25_2 C 0.6772(3) 0.23097(19) -0.09568(19) 0.0303(9) Uani 1 1 d . U . . .
O1_3 O -0.1308(2) 0.05193(14) 0.78886(14) 0.0394(7) Uani 1 1 d . U . . .
C1_3 C -0.1400(3) 0.0762(2) 0.7267(2) 0.0366(10) Uani 1 1 d . U . . .
O2_3 O -0.0970(2) 0.05018(14) 0.68558(14) 0.0446(8) Uani 1 1 d . U . . .
C2_3 C -0.2080(3) 0.1416(2) 0.7009(2) 0.0415(11) Uani 1 1 d . U . . .
O3_3 O -0.1049(2) 0.10215(14) 0.23606(14) 0.0416(7) Uani 1 1 d . U . . .
C3_3 C -0.2759(4) 0.1642(2) 0.7412(2) 0.0521(13) Uani 1 1 d . U . . .
H3_3 H -0.283032 0.136721 0.783943 0.062 Uiso 1 1 calc R U . . .
O4_3 O -0.0698(2) 0.10451(13) 0.13246(13) 0.0377(7) Uani 1 1 d . U . . .
C4_3 C -0.3320(4) 0.2258(3) 0.7189(3) 0.0729(18) Uani 1 1 d . U . . .
H4_3 H -0.376840 0.240408 0.746736 0.087 Uiso 1 1 calc R U . . .
O5_3 O -0.2154(3) 0.59672(17) 0.28171(17) 0.0660(10) Uani 1 1 d . U . . .
C5_3 C -0.3235(4) 0.2672(3) 0.6554(3) 0.0735(18) Uani 1 1 d . U . . .
H5_3 H -0.361678 0.309728 0.640706 0.088 Uiso 1 1 calc R U . . .
C6_3 C -0.2577(4) 0.2450(3) 0.6138(2) 0.0517(13) Uani 1 1 d . U . . .
C7_3 C -0.2008(4) 0.1819(2) 0.6363(2) 0.0432(11) Uani 1 1 d . U . . .
H7_3 H -0.157742 0.166367 0.608071 0.052 Uiso 1 1 calc R U . . .
C8_3 C -0.2473(4) 0.2897(2) 0.5475(2) 0.0487(12) Uani 1 1 d . U . . .
C9_3 C -0.2406(4) 0.3292(2) 0.4938(2) 0.0471(12) Uani 1 1 d . U . . .
C10_3 C -0.2374(3) 0.3737(2) 0.4275(2) 0.0443(11) Uani 1 1 d . U . . .
C11_3 C -0.2474(3) 0.3492(2) 0.3754(2) 0.0425(11) Uani 1 1 d . U . . .
H11_3 H -0.253257 0.303522 0.383819 0.051 Uiso 1 1 calc R U . . .
C12_3 C -0.2489(4) 0.3912(2) 0.3109(2) 0.0428(11) Uani 1 1 d . U . . .
C13_3 C -0.2394(3) 0.4590(2) 0.2985(2) 0.0441(11) Uani 1 1 d . U . . .
H13_3 H -0.241716 0.487877 0.255572 0.053 Uiso 1 1 calc R U . . .
C14_3 C -0.2263(4) 0.4843(2) 0.3503(2) 0.0476(12) Uani 1 1 d . U . . .
C15_3 C -0.2258(3) 0.4421(2) 0.4143(2) 0.0447(11) Uani 1 1 d . U . . .
H15_3 H -0.217700 0.459148 0.448688 0.054 Uiso 1 1 calc R U . . .
C16_3 C -0.2143(4) 0.5569(2) 0.3357(2) 0.0548(13) Uani 1 1 d . U . . .
H16_3 H -0.205235 0.572469 0.370975 0.066 Uiso 1 1 calc R U . . .
C17_3 C -0.2631(4) 0.3640(2) 0.2582(2) 0.0446(11) Uani 1 1 d . U . . .
C18_3 C -0.2687(4) 0.3358(2) 0.2182(2) 0.0446(11) Uani 1 1 d . U . . .
C19_3 C -0.2600(3) 0.2965(2) 0.1729(2) 0.0397(11) Uani 1 1 d . U . . .
C20_3 C -0.2987(3) 0.3205(2) 0.1093(2) 0.0412(11) Uani 1 1 d . U . . .
H20_3 H -0.338375 0.362489 0.095329 0.049 Uiso 1 1 calc R U . . .
C21_3 C -0.2784(3) 0.2821(2) 0.0671(2) 0.0378(10) Uani 1 1 d . U . . .
H21_3 H -0.304798 0.298114 0.024922 0.045 Uiso 1 1 calc R U . . .
C22_3 C -0.2187(3) 0.2196(2) 0.0874(2) 0.0364(10) Uani 1 1 d . U . . .
H22_3 H -0.203136 0.194793 0.058219 0.044 Uiso 1 1 calc R U . . .
C23_3 C -0.1822(3) 0.1939(2) 0.1511(2) 0.0352(10) Uani 1 1 d . U . . .
C24_3 C -0.2026(3) 0.2319(2) 0.1937(2) 0.0389(10) Uani 1 1 d . U . . .
H24_3 H -0.178315 0.214637 0.236460 0.047 Uiso 1 1 calc R U . . .
C25_3 C -0.1155(3) 0.1285(2) 0.1746(2) 0.0336(10) Uani 1 1 d . U . . .
O1_4 O 0.0625(2) 0.03530(13) 0.82403(13) 0.0364(7) Uani 1 1 d . U . . .
C1_4 C 0.0999(3) 0.0589(2) 0.7685(2) 0.0355(10) Uani 1 1 d . U . . .
O2_4 O 0.0927(2) 0.03976(14) 0.71880(14) 0.0416(7) Uani 1 1 d . U . . .
C2_4 C 0.1575(3) 0.1159(2) 0.7615(2) 0.0363(10) Uani 1 1 d . U . . .
O3_4 O 0.0881(2) 0.09171(14) 0.26624(13) 0.0427(8) Uani 1 1 d . U . . .
C3_4 C 0.1897(3) 0.1293(2) 0.8164(2) 0.0355(10) Uani 1 1 d . U . . .
H3_4 H 0.179979 0.100625 0.858204 0.043 Uiso 1 1 calc R U . . .
O4_4 O 0.1265(2) 0.08754(13) 0.16485(13) 0.0380(7) Uani 1 1 d . U . . .
C4_4 C 0.2359(3) 0.1852(2) 0.8085(2) 0.0406(11) Uani 1 1 d . U . . .
H4_4 H 0.258462 0.193427 0.845160 0.049 Uiso 1 1 calc R U . . .
O5_4 O 0.3030(4) 0.5361(2) 0.4413(2) 0.0957(16) Uani 1 1 d . U . . .
C5_4 C 0.2488(4) 0.2291(2) 0.7466(2) 0.0484(12) Uani 1 1 d . U . . .
H5_4 H 0.277283 0.267828 0.741898 0.058 Uiso 1 1 calc R U . . .
C6_4 C 0.2197(4) 0.2156(2) 0.6918(2) 0.0464(12) Uani 1 1 d . U . . .
C7_4 C 0.1732(3) 0.1582(2) 0.6996(2) 0.0425(11) Uani 1 1 d . U . . .
H7_4 H 0.153156 0.148889 0.662830 0.051 Uiso 1 1 calc R U . . .
C8_4 C 0.2345(4) 0.2586(3) 0.6257(2) 0.0579(14) Uani 1 1 d . U . . .
C9_4 C 0.2445(4) 0.2907(2) 0.5702(2) 0.0569(14) Uani 1 1 d . U . . .
C10_4 C 0.2564(4) 0.3295(2) 0.5020(2) 0.0486(12) Uani 1 1 d . U . . .
C11_4 C 0.2570(4) 0.2980(2) 0.4533(2) 0.0513(13) Uani 1 1 d . U . . .
H11_4 H 0.249968 0.252241 0.464737 0.062 Uiso 1 1 calc R U . . .
C12_4 C 0.2680(4) 0.3346(2) 0.3879(2) 0.0486(12) Uani 1 1 d . U . . .
C13_4 C 0.2805(4) 0.4032(2) 0.3716(2) 0.0480(12) Uani 1 1 d . U . . .
H13_4 H 0.287949 0.428164 0.327990 0.058 Uiso 1 1 calc R U . . .
C14_4 C 0.2817(4) 0.4340(2) 0.4201(2) 0.0473(12) Uani 1 1 d . U . . .
C15_4 C 0.2699(4) 0.3972(2) 0.4847(2) 0.0502(13) Uani 1 1 d . U . . .
H15_4 H 0.270903 0.418000 0.517137 0.060 Uiso 1 1 calc R U . . .
C16_4 C 0.2959(4) 0.5065(3) 0.4016(2) 0.0618(15) Uani 1 1 d . U . . .
H16_4 H 0.299554 0.530405 0.357311 0.074 Uiso 1 1 calc R U . . .
C17_4 C 0.2673(4) 0.3021(2) 0.3377(2) 0.0498(12) Uani 1 1 d . U . . .
C18_4 C 0.2687(4) 0.2745(2) 0.2967(2) 0.0493(12) Uani 1 1 d . U . . .
C19_4 C 0.2667(3) 0.2412(2) 0.2472(2) 0.0426(11) Uani 1 1 d . U . . .
C20_4 C 0.3215(3) 0.2602(2) 0.1908(2) 0.0432(11) Uani 1 1 d . U . . .
H20_4 H 0.361633 0.293169 0.185715 0.052 Uiso 1 1 calc R U . . .
C21_4 C 0.3166(3) 0.2299(2) 0.1418(2) 0.0454(12) Uani 1 1 d . U . . .
H21_4 H 0.353766 0.242272 0.104203 0.055 Uiso 1 1 calc R U . . .
C22_4 C 0.2549(3) 0.1803(2) 0.1495(2) 0.0381(10) Uani 1 1 d . U . . .
H22_4 H 0.251343 0.160347 0.116594 0.046 Uiso 1 1 calc R U . . .
C23_4 C 0.1997(3) 0.1611(2) 0.2055(2) 0.0345(10) Uani 1 1 d . U . . .
C24_4 C 0.2055(3) 0.1911(2) 0.2549(2) 0.0430(11) Uani 1 1 d . U . . .
H24_4 H 0.169120 0.178167 0.292741 0.052 Uiso 1 1 calc R U . . .
C25_4 C 0.1334(3) 0.1094(2) 0.2130(2) 0.0371(10) Uani 1 1 d . U . . .
O1_5 O 0.5017(2) 0.90488(14) 0.11551(14) 0.0401(7) Uani 1 1 d D U . . .
N1_5 N 0.4644(3) 0.93873(19) 0.20726(18) 0.0505(10) Uani 1 1 d D U . . .
C1_5 C 0.5070(4) 0.8968(2) 0.1756(2) 0.0482(12) Uani 1 1 d D U . . .
H1_5 H 0.544796 0.857167 0.200822 0.058 Uiso 1 1 calc R U . . .
C2_5 C 0.3978(4) 0.9995(3) 0.1726(3) 0.0623(14) Uani 1 1 d D U . . .
H2A_5 H 0.397579 1.003947 0.126632 0.094 Uiso 1 1 calc R U . . .
H2B_5 H 0.418726 1.038849 0.178659 0.094 Uiso 1 1 calc R U . . .
H2C_5 H 0.333449 0.995552 0.189519 0.094 Uiso 1 1 calc R U . . .
C3_5 C 0.4742(5) 0.9222(3) 0.2784(2) 0.0712(17) Uani 1 1 d D U . . .
H3A_5 H 0.500259 0.957921 0.288414 0.107 Uiso 1 1 calc R U . . .
H3B_5 H 0.517174 0.880096 0.295274 0.107 Uiso 1 1 calc R U . . .
H3C_5 H 0.411492 0.917876 0.298184 0.107 Uiso 1 1 calc R U . . .
O1_6 O 0.0461(3) -0.03376(19) 0.62136(16) 0.0674(11) Uani 1 1 d D U . . .
N1_6^a N 0.1391(10) -0.0976(6) 0.5660(7) 0.094(4) Uani 0.555(11) 1 d D U P A 1
C1_6^a C 0.1011(15) -0.0864(8) 0.6182(9) 0.097(5) Uani 0.555(11) 1 d D U P A 1
H1_6^a H 0.115972 -0.120866 0.657604 0.116 Uiso 0.555(11) 1 calc R U P A 1
C2_6^a C 0.1994(18) -0.1595(9) 0.5648(13) 0.171(10) Uani 0.555(11) 1 d D U P A 1
H2A_6^a H 0.218877 -0.155819 0.520547 0.256 Uiso 0.555(11) 1 calc R U P A 1
H2B_6^a H 0.256000 -0.166971 0.591805 0.256 Uiso 0.555(11) 1 calc R U P A 1
H2C_6^a H 0.163487 -0.196930 0.581167 0.256 Uiso 0.555(11) 1 calc R U P A 1
C3_6^a C 0.108(2) -0.0556(12) 0.4987(8) 0.235(13) Uani 0.555(11) 1 d D U P A 1
H3A_6^a H 0.145577 -0.072967 0.467518 0.353 Uiso 0.555(11) 1 calc R U P A 1
H3B_6^a H 0.040116 -0.057207 0.492736 0.353 Uiso 0.555(11) 1 calc R U P A 1
H3C_6^a H 0.116887 -0.009337 0.492023 0.353 Uiso 0.555(11) 1 calc R U P A 1
N1_6^b N 0.116(2) -0.1029(11) 0.5572(12) 0.170(9) Uani 0.445(11) 1 d D U P A 2
C1_6^b C 0.109(3) -0.0725(13) 0.6047(14) 0.147(9) Uani 0.445(11) 1 d D U P A 2
H1A_6^b H 0.164330 -0.083933 0.630844 0.176 Uiso 0.445(11) 1 calc R U P A 2
C2_6^b C 0.050(2) -0.116(2) 0.5102(15) 0.237(13) Uani 0.445(11) 1 d D U P A 2
H2D_6^b H 0.086961 -0.140566 0.483826 0.355 Uiso 0.445(11) 1 calc R U P A 2
H2E_6^b H 0.002400 -0.143085 0.534523 0.355 Uiso 0.445(11) 1 calc R U P A 2
H2F_6^b H 0.016769 -0.073791 0.482271 0.355 Uiso 0.445(11) 1 calc R U P A 2
C3_6^b C 0.214(2) -0.1293(18) 0.5403(17) 0.200(13) Uani 0.445(11) 1 d D U P A 2
H3D_6^b H 0.209004 -0.149447 0.506158 0.301 Uiso 0.445(11) 1 calc R U P A 2
H3E_6^b H 0.251342 -0.092697 0.525390 0.301 Uiso 0.445(11) 1 calc R U P A 2
H3F_6^b H 0.244308 -0.163015 0.578303 0.301 Uiso 0.445(11) 1 calc R U P A 2
O1_7 O -0.0841(2) -0.01215(14) 0.92941(13) 0.0377(7) Uani 1 1 d D U . . .
N1_7 N -0.2194(3) -0.00207(18) 0.99169(18) 0.0470(10) Uani 1 1 d D U . . .
C1_7 C -0.1684(4) -0.0225(2) 0.9455(2) 0.0443(11) Uani 1 1 d D U . . .
H1_7 H -0.198443 -0.046237 0.923544 0.053 Uiso 1 1 calc R U . . .
C2_7 C -0.1783(4) 0.0389(2) 1.0257(2) 0.0552(13) Uani 1 1 d D U . . .
H2A_7 H -0.112854 0.043700 1.011386 0.083 Uiso 1 1 calc R U . . .
H2B_7 H -0.178300 0.016776 1.072144 0.083 Uiso 1 1 calc R U . . .
H2C_7 H -0.216960 0.083147 1.015678 0.083 Uiso 1 1 calc R U . . .
C3_7 C -0.3168(4) -0.0171(3) 1.0078(2) 0.0542(13) Uani 1 1 d D U . . .
H3A_7 H -0.361300 0.024624 0.999130 0.081 Uiso 1 1 calc R U . . .
H3B_7 H -0.319233 -0.042618 1.053450 0.081 Uiso 1 1 calc R U . . .
H3C_7 H -0.334652 -0.043438 0.981677 0.081 Uiso 1 1 calc R U . . .

loop_
_atom_site_aniso_label
_atom_site_aniso_U_11
_atom_site_aniso_U_22
_atom_site_aniso_U_33
_atom_site_aniso_U_23
_atom_site_aniso_U_13
_atom_site_aniso_U_12
O00J 0.057(2) 0.0374(16) 0.0459(18) -0.0148(14) -0.0032(16) -0.0078(15)
Cu1 0.0343(3) 0.0253(3) 0.0259(3) -0.0083(2) 0.0065(2) -0.0093(2)
Cu2 0.0344(3) 0.0257(3) 0.0265(3) -0.0087(2) 0.0071(2) -0.0094(2)
Cu3 0.0442(3) 0.0286(3) 0.0261(3) -0.0078(2) 0.0062(2) -0.0124(2)
Cu4 0.0505(4) 0.0316(3) 0.0266(3) -0.0081(2) 0.0070(3) -0.0144(2)
O1_1 0.0397(17) 0.0256(14) 0.0302(15) -0.0085(12) 0.0061(13) -0.0089(12)
C1_1 0.030(2) 0.031(2) 0.030(2) -0.0061(18) 0.0070(19) -0.0077(17)
O2_1 0.0409(17) 0.0309(14) 0.0271(14) -0.0100(12) 0.0078(13) -0.0126(13)
C2_1 0.036(2) 0.027(2) 0.029(2) -0.0063(17) 0.0057(19) -0.0102(18)
O3_1 0.0413(17) 0.0298(15) 0.0250(14) -0.0071(12) 0.0054(13) -0.0080(12)
C3_1 0.052(3) 0.029(2) 0.028(2) -0.0033(18) 0.009(2) -0.012(2)
O4_1 0.0459(18) 0.0318(14) 0.0267(15) -0.0093(12) 0.0078(14) -0.0086(13)
C4_1 0.053(3) 0.042(2) 0.031(2) -0.014(2) 0.006(2) -0.016(2)
C5_1 0.060(3) 0.037(2) 0.028(2) -0.0059(19) 0.007(2) -0.016(2)
C6_1 0.055(3) 0.032(2) 0.031(2) -0.0070(19) 0.011(2) -0.013(2)
C7_1 0.040(2) 0.032(2) 0.033(2) -0.0104(19) 0.003(2) -0.0099(18)
C8_1 0.051(3) 0.039(3) 0.030(2) -0.0068(19) 0.003(2) -0.017(2)
C9_1 0.055(3) 0.039(3) 0.026(2) -0.0056(19) 0.001(2) -0.014(2)
C10_1 0.050(3) 0.028(2) 0.036(2) -0.0069(19) 0.003(2) -0.0130(19)
C11_1 0.053(3) 0.037(2) 0.028(2) -0.0016(19) 0.003(2) -0.016(2)
C12_1 0.059(3) 0.033(2) 0.028(2) -0.0065(19) 0.002(2) -0.010(2)
C13_1 0.086(4) 0.027(2) 0.037(3) -0.008(2) 0.005(3) -0.015(2)
C14_1 0.097(4) 0.035(2) 0.029(2) -0.005(2) 0.007(3) -0.018(3)
C15_1 0.085(4) 0.034(2) 0.035(3) -0.011(2) 0.011(3) -0.014(2)
C17_1 0.062(3) 0.040(2) 0.028(2) -0.006(2) 0.001(2) -0.014(2)
C18_1 0.050(3) 0.042(2) 0.033(2) -0.004(2) -0.001(2) -0.012(2)
C19_1 0.047(3) 0.040(2) 0.033(2) -0.012(2) 0.004(2) -0.011(2)
C20_1 0.072(4) 0.048(3) 0.032(2) -0.010(2) -0.005(3) -0.002(2)
C21_1 0.081(4) 0.036(2) 0.040(3) -0.008(2) 0.001(3) 0.003(2)
C22_1 0.053(3) 0.043(3) 0.036(3) -0.020(2) 0.005(2) -0.003(2)
C23_1 0.035(2) 0.030(2) 0.030(2) -0.0085(18) 0.0083(19) -0.0076(18)
C24_1 0.036(2) 0.034(2) 0.030(2) -0.0060(18) 0.008(2) -0.0107(18)
C25_1 0.032(2) 0.031(2) 0.032(2) -0.0072(19) 0.011(2) -0.0117(18)
O5_1^a 0.323(16) 0.065(6) 0.049(5) -0.023(4) 0.027(7) -0.051(8)
C16_1^a 0.100(15) 0.030(6) 0.029(6) -0.003(5) 0.005(9) -0.001(8)
O5_1^b 0.196(12) 0.039(5) 0.017(4) -0.004(3) 0.018(5) -0.012(5)
C16_1^b 0.14(2) 0.029(10) 0.036(12) 0.009(8) 0.00(2) -0.004(18)
O1_2 0.0371(16) 0.0299(14) 0.0306(15) -0.0110(12) 0.0099(13) -0.0082(12)
C1_2 0.038(2) 0.030(2) 0.027(2) -0.0064(17) 0.011(2) -0.0111(19)
O2_2 0.0338(16) 0.0312(15) 0.0370(16) -0.0104(12) 0.0101(14) -0.0097(12)
C2_2 0.040(2) 0.027(2) 0.029(2) -0.0057(17) 0.006(2) -0.0113(18)
O3_2 0.0357(16) 0.0336(15) 0.0349(16) -0.0131(13) 0.0052(14) -0.0082(13)
C3_2 0.041(3) 0.031(2) 0.037(2) -0.0102(19) 0.009(2) -0.0082(19)
O4_2 0.0372(16) 0.0347(15) 0.0366(16) -0.0140(13) 0.0110(14) -0.0128(13)
C4_2 0.046(3) 0.028(2) 0.049(3) -0.010(2) 0.012(2) -0.016(2)
O5_2 0.0398(19) 0.053(2) 0.085(3) -0.0261(19) -0.0032(19) -0.0065(17)
C5_2 0.040(3) 0.040(2) 0.051(3) -0.010(2) 0.016(2) -0.016(2)
C6_2 0.045(3) 0.034(2) 0.045(3) -0.011(2) 0.018(2) -0.012(2)
C7_2 0.043(3) 0.034(2) 0.040(2) -0.0115(19) 0.010(2) -0.018(2)
C8_2 0.045(3) 0.041(3) 0.057(3) -0.016(2) 0.021(2) -0.016(2)
C9_2 0.042(3) 0.042(3) 0.060(3) -0.017(2) 0.017(2) -0.015(2)
C10_2 0.050(3) 0.032(2) 0.051(3) -0.015(2) 0.015(2) -0.014(2)
C11_2 0.038(3) 0.042(3) 0.057(3) -0.015(2) 0.011(2) -0.011(2)
C12_2 0.045(3) 0.035(2) 0.049(3) -0.017(2) 0.010(2) -0.012(2)
C13_2 0.046(3) 0.031(2) 0.040(2) -0.0095(19) 0.008(2) -0.010(2)
C14_2 0.040(3) 0.032(2) 0.039(2) -0.0084(19) 0.007(2) -0.0091(19)
C15_2 0.040(3) 0.035(2) 0.043(3) -0.014(2) 0.009(2) -0.014(2)
C16_2 0.044(3) 0.033(2) 0.053(3) -0.009(2) 0.008(2) -0.010(2)
C17_2 0.036(3) 0.040(2) 0.057(3) -0.018(2) 0.007(2) -0.011(2)
C18_2 0.041(3) 0.046(3) 0.063(3) -0.025(2) 0.015(2) -0.014(2)
C19_2 0.040(3) 0.041(2) 0.052(3) -0.021(2) 0.008(2) -0.018(2)
C20_2 0.035(3) 0.047(3) 0.072(3) -0.028(3) 0.014(3) -0.008(2)
C21_2 0.038(3) 0.038(2) 0.074(3) -0.027(2) 0.012(3) -0.012(2)
C22_2 0.041(3) 0.032(2) 0.047(3) -0.012(2) 0.005(2) -0.0100(19)
C23_2 0.036(2) 0.033(2) 0.028(2) -0.0048(18) 0.002(2) -0.0066(18)
C24_2 0.037(2) 0.036(2) 0.036(2) -0.0134(19) -0.003(2) -0.0044(19)
C25_2 0.034(2) 0.032(2) 0.024(2) -0.0032(18) 0.0009(19) -0.0109(19)
O1_3 0.0456(19) 0.0346(15) 0.0346(17) -0.0041(13) -0.0007(15) -0.0091(14)
C1_3 0.041(3) 0.030(2) 0.035(3) 0.000(2) -0.004(2) -0.0118(19)
O2_3 0.061(2) 0.0392(17) 0.0313(16) -0.0079(14) 0.0007(16) -0.0066(15)
C2_3 0.046(3) 0.042(2) 0.034(2) -0.005(2) 0.002(2) -0.012(2)
O3_3 0.054(2) 0.0388(16) 0.0313(17) -0.0088(13) 0.0109(15) -0.0102(14)
C3_3 0.050(3) 0.055(3) 0.038(3) 0.003(2) 0.004(3) -0.005(2)
O4_3 0.0477(19) 0.0334(15) 0.0314(16) -0.0081(13) 0.0024(15) -0.0089(13)
C4_3 0.064(4) 0.086(4) 0.039(3) 0.005(3) 0.009(3) 0.027(3)
O5_3 0.102(3) 0.0432(19) 0.048(2) -0.0084(17) 0.018(2) -0.0151(19)
C5_3 0.071(4) 0.072(4) 0.046(3) 0.008(3) 0.011(3) 0.027(3)
C6_3 0.053(3) 0.057(3) 0.034(3) -0.002(2) 0.001(2) 0.001(2)
C7_3 0.052(3) 0.040(2) 0.035(2) -0.008(2) 0.002(2) -0.007(2)
C8_3 0.051(3) 0.053(3) 0.034(3) -0.005(2) -0.005(2) 0.004(2)
C9_3 0.055(3) 0.042(3) 0.041(3) -0.012(2) -0.001(2) 0.001(2)
C10_3 0.050(3) 0.039(2) 0.035(3) -0.004(2) 0.006(2) 0.000(2)
C11_3 0.048(3) 0.036(2) 0.040(3) -0.010(2) 0.004(2) -0.003(2)
C12_3 0.054(3) 0.036(2) 0.036(2) -0.010(2) 0.004(2) -0.003(2)
C13_3 0.050(3) 0.041(3) 0.037(3) -0.007(2) 0.008(2) -0.006(2)
C14_3 0.062(3) 0.041(2) 0.041(3) -0.015(2) 0.011(2) -0.008(2)
C15_3 0.050(3) 0.049(3) 0.033(2) -0.012(2) 0.002(2) -0.003(2)
C16_3 0.079(4) 0.047(3) 0.041(3) -0.016(2) 0.017(3) -0.017(3)
C17_3 0.053(3) 0.036(2) 0.039(3) -0.006(2) 0.010(2) -0.003(2)
C18_3 0.059(3) 0.033(2) 0.039(3) -0.008(2) 0.010(2) -0.008(2)
C19_3 0.042(3) 0.036(2) 0.042(3) -0.012(2) 0.007(2) -0.011(2)
C20_3 0.036(3) 0.038(2) 0.047(3) -0.009(2) 0.005(2) -0.011(2)
C21_3 0.042(3) 0.035(2) 0.037(2) -0.009(2) 0.000(2) -0.012(2)
C22_3 0.035(2) 0.042(2) 0.037(2) -0.016(2) 0.008(2) -0.016(2)
C23_3 0.035(2) 0.032(2) 0.038(2) -0.0075(19) 0.010(2) -0.0136(18)
C24_3 0.042(3) 0.041(2) 0.033(2) -0.009(2) 0.007(2) -0.014(2)
C25_3 0.038(2) 0.030(2) 0.034(3) -0.0094(19) 0.004(2) -0.0118(18)
O1_4 0.0450(18) 0.0318(15) 0.0331(16) -0.0079(13) 0.0018(15) -0.0125(13)
C1_4 0.041(3) 0.030(2) 0.034(2) -0.0066(19) 0.005(2) -0.0087(19)
O2_4 0.057(2) 0.0384(16) 0.0333(16) -0.0112(14) 0.0062(15) -0.0197(15)
C2_4 0.038(2) 0.033(2) 0.038(2) -0.0089(19) 0.005(2) -0.0100(19)
O3_4 0.061(2) 0.0422(17) 0.0298(16) -0.0114(13) 0.0092(16) -0.0227(15)
C3_4 0.036(2) 0.036(2) 0.031(2) -0.0048(18) 0.002(2) -0.0078(19)
O4_4 0.0524(19) 0.0360(15) 0.0308(15) -0.0138(13) 0.0039(15) -0.0157(14)
C4_4 0.041(3) 0.053(3) 0.034(2) -0.018(2) 0.007(2) -0.019(2)
O5_4 0.181(5) 0.058(2) 0.068(3) -0.034(2) 0.039(3) -0.055(3)
C5_4 0.055(3) 0.051(3) 0.047(3) -0.018(2) 0.016(3) -0.028(2)
C6_4 0.060(3) 0.045(3) 0.038(3) -0.011(2) 0.007(2) -0.023(2)
C7_4 0.062(3) 0.037(2) 0.032(2) -0.011(2) 0.010(2) -0.021(2)
C8_4 0.088(4) 0.053(3) 0.045(3) -0.019(3) 0.021(3) -0.044(3)
C9_4 0.088(4) 0.051(3) 0.041(3) -0.015(2) 0.014(3) -0.041(3)
C10_4 0.063(3) 0.053(3) 0.035(3) -0.013(2) 0.006(2) -0.026(2)
C11_4 0.075(4) 0.046(3) 0.043(3) -0.019(2) 0.014(3) -0.030(3)
C12_4 0.065(3) 0.051(3) 0.040(3) -0.020(2) 0.012(3) -0.028(2)
C13_4 0.063(3) 0.050(3) 0.034(2) -0.012(2) 0.011(2) -0.024(2)
C14_4 0.070(3) 0.045(3) 0.034(2) -0.016(2) 0.011(2) -0.028(2)
C15_4 0.075(4) 0.046(3) 0.040(3) -0.020(2) 0.013(3) -0.031(3)
C16_4 0.102(5) 0.051(3) 0.038(3) -0.013(2) 0.012(3) -0.031(3)
C17_4 0.061(3) 0.055(3) 0.043(3) -0.022(2) 0.012(3) -0.029(3)
C18_4 0.055(3) 0.057(3) 0.045(3) -0.019(3) 0.008(2) -0.030(2)
C19_4 0.049(3) 0.052(3) 0.037(2) -0.022(2) 0.002(2) -0.018(2)
C20_4 0.040(3) 0.050(3) 0.047(3) -0.019(2) 0.004(2) -0.020(2)
C21_4 0.049(3) 0.056(3) 0.039(3) -0.020(2) 0.015(2) -0.022(2)
C22_4 0.047(3) 0.039(2) 0.033(2) -0.0157(19) -0.001(2) -0.013(2)
C23_4 0.037(2) 0.037(2) 0.030(2) -0.0077(19) -0.001(2) -0.0100(19)
C24_4 0.052(3) 0.046(3) 0.037(2) -0.017(2) 0.012(2) -0.018(2)
C25_4 0.051(3) 0.031(2) 0.029(2) -0.0097(19) 0.004(2) -0.009(2)
O1_5 0.054(2) 0.0347(15) 0.0340(17) -0.0122(13) 0.0025(15) -0.0121(14)
N1_5 0.071(3) 0.045(2) 0.036(2) -0.0132(18) 0.004(2) -0.008(2)
C1_5 0.058(3) 0.041(3) 0.048(3) -0.014(2) 0.007(3) -0.016(2)
C2_5 0.065(4) 0.056(3) 0.065(3) -0.020(3) 0.000(3) -0.002(3)
C3_5 0.109(5) 0.065(3) 0.045(3) -0.021(3) 0.011(3) -0.024(3)
O1_6 0.103(3) 0.066(2) 0.0364(19) -0.0225(18) 0.020(2) -0.016(2)
N1_6^a 0.134(9) 0.055(6) 0.085(7) -0.026(5) 0.048(7) 0.012(6)
C1_6^a 0.178(12) 0.059(7) 0.058(7) -0.019(6) 0.035(8) -0.035(8)
C2_6^a 0.21(2) 0.076(10) 0.20(2) -0.047(12) 0.076(16) 0.038(11)
C3_6^a 0.39(3) 0.175(19) 0.074(9) 0.007(12) 0.022(15) 0.07(2)
N1_6^b 0.249(17) 0.142(15) 0.092(12) -0.024(11) 0.020(12) 0.023(14)
C1_6^b 0.211(17) 0.137(16) 0.074(13) -0.011(11) 0.027(13) -0.018(15)
C2_6^b 0.32(3) 0.25(3) 0.114(19) -0.03(2) -0.04(2) 0.00(3)
C3_6^b 0.263(19) 0.19(3) 0.13(2) -0.06(2) 0.044(17) 0.03(2)
O1_7 0.0463(19) 0.0374(16) 0.0321(16) -0.0111(13) 0.0087(15) -0.0155(14)
N1_7 0.062(3) 0.044(2) 0.037(2) -0.0153(18) 0.011(2) -0.0098(19)
C1_7 0.060(3) 0.033(2) 0.038(3) -0.010(2) 0.001(3) -0.008(2)
C2_7 0.082(4) 0.050(3) 0.036(3) -0.015(2) 0.005(3) -0.013(3)
C3_7 0.057(3) 0.058(3) 0.051(3) -0.022(3) 0.007(3) -0.012(3)

loop_
_atom_type_symbol
_atom_type_description
_atom_type_scat_dispersion_real
_atom_type_scat_dispersion_imag
_atom_type_scat_source
C C 0.0033 0.0016 'International Tables Vol C Tables 4.2.6.8 and 6.1.1.4'
H H 0.0000 0.0000 'International Tables Vol C Tables 4.2.6.8 and 6.1.1.4'
N N 0.0061 0.0033 'International Tables Vol C Tables 4.2.6.8 and 6.1.1.4'
O O 0.0106 0.0060 'International Tables Vol C Tables 4.2.6.8 and 6.1.1.4'
Cu Cu 0.3201 1.2651 'International Tables Vol C Tables 4.2.6.8 and 6.1.1.4'

loop_
_geom_angle_atom_site_label_1
_geom_angle_atom_site_label_2
_geom_angle_atom_site_label_3
_geom_angle
_geom_angle_site_symmetry_1
_geom_angle_site_symmetry_3
_geom_angle_publ_flag
O4_2 Cu1 O1_2 170.26(11) 2_665 . ?
O4_2 Cu1 O4_1_$1 88.19(12) 2_665 2_665 ?
O1_2 Cu1 O4_1_$1 89.93(12) . 2_665 ?
O4_2 Cu1 O1_1 88.41(12) 2_665 . ?
O1_2 Cu1 O1_1 91.07(12) . . ?
O4_1 Cu1 O1_1 165.64(10) 2_665 . ?
O4_2 Cu1 O1_5 90.12(11) 2_665 . ?
O1_2 Cu1 O1_5 99.61(11) . . ?
O4_1 Cu1 O1_5 100.38(11) 2_665 . ?
O1_1 Cu1 O1_5 93.58(11) . . ?
O4_2 Cu1 Cu2 87.05(8) 2_665 . ?
O1_2 Cu1 Cu2 83.27(8) . . ?
O4_1 Cu1 Cu2 85.05(8) 2_665 . ?
O1_1 Cu1 Cu2 80.85(8) . . ?
O1_5 Cu1 Cu2 173.81(8) . . ?
O3_1 Cu2 O2_1 170.69(11) 2_665 . ?
O3_1 Cu2 O3_2_$1 90.75(12) 2_665 2_665 ?
O2_1 Cu2 O3_2_$1 88.30(12) . 2_665 ?
O3_1 Cu2 O2_2 88.38(12) 2_665 . ?
O2_1 Cu2 O2_2 90.34(12) . . ?
O3_2 Cu2 O2_2 166.26(11) 2_665 . ?
O3_1 Cu2 O00J 92.80(11) 2_665 . ?
O2_1 Cu2 O00J 96.51(11) . . ?
O3_2 Cu2 O00J 94.57(12) 2_665 . ?
O2_2 Cu2 O00J 99.17(12) . . ?
O3_1 Cu2 Cu1 82.84(8) 2_665 . ?
O2_1 Cu2 Cu1 87.86(8) . . ?
O3_2 Cu2 Cu1 81.40(8) 2_665 . ?
O2_2 Cu2 Cu1 84.88(8) . . ?
O00J Cu2 Cu1 174.00(9) . . ?
O4_4 Cu3 O1_4 169.59(11) 2_556 . ?
O4_4 Cu3 O4_3_$2 90.33(12) 2_556 2_556 ?
O1_4 Cu3 O4_3_$2 89.37(12) . 2_556 ?
O4_4 Cu3 O1_3 89.11(12) 2_556 . ?
O1_4 Cu3 O1_3 88.98(12) . . ?
O4_3 Cu3 O1_3 167.71(12) 2_556 . ?
O4_4 Cu3 O1_7 95.57(11) 2_556 . ?
O1_4 Cu3 O1_7 94.68(11) . . ?
O4_3 Cu3 O1_7 101.39(12) 2_556 . ?
O1_3 Cu3 O1_7 90.88(12) . . ?
O4_4 Cu3 Cu4 84.74(8) 2_556 . ?
O1_4 Cu3 Cu4 84.85(9) . . ?
O4_3 Cu3 Cu4 87.24(9) 2_556 . ?
O1_3 Cu3 Cu4 80.48(9) . . ?
O1_7 Cu3 Cu4 171.36(8) . . ?
O3_3 Cu4 O2_3 169.24(12) 2_556 . ?
O3_3 Cu4 O3_4_$2 88.72(13) 2_556 2_556 ?
O2_3 Cu4 O3_4_$2 90.96(13) . 2_556 ?
O3_3 Cu4 O2_4 90.70(13) 2_556 . ?
O2_3 Cu4 O2_4 87.26(13) . . ?
O3_4 Cu4 O2_4 167.27(12) 2_556 . ?
O3_3 Cu4 O1_6 95.54(14) 2_556 . ?
O2_3 Cu4 O1_6 95.20(14) . . ?
O3_4 Cu4 O1_6 95.66(14) 2_556 . ?
O2_4 Cu4 O1_6 97.05(14) . . ?
O3_3 Cu4 Cu3 80.99(9) 2_556 . ?
O2_3 Cu4 Cu3 88.28(9) . . ?
O3_4 Cu4 Cu3 83.58(9) 2_556 . ?
O2_4 Cu4 Cu3 83.77(9) . . ?
O1_6 Cu4 Cu3 176.45(11) . . ?
C1_1 O1_1 Cu1 125.0(3) . . ?
O2_1 C1_1 O1_1 125.0(4) . . ?
O2_1 C1_1 C2_1 116.8(3) . . ?
O1_1 C1_1 C2_1 118.1(3) . . ?
C1_1 O2_1 Cu2 120.1(2) . . ?
C7_1 C2_1 C3_1 119.9(4) . . ?
C7_1 C2_1 C1_1 119.3(4) . . ?
C3_1 C2_1 C1_1 120.7(3) . . ?
C25_1 O3_1 Cu2_$1 124.2(2) . 2_665 ?
C2_1 C3_1 C4_1 119.7(4) . . ?
C2_1 C3_1 H3_1 120.2 . . ?
C4_1 C3_1 H3_1 120.2 . . ?
C25_1 O4_1 Cu1_$1 120.9(3) . 2_665 ?
C5_1 C4_1 C3_1 120.9(4) . . ?
C5_1 C4_1 H4_1 119.6 . . ?
C3_1 C4_1 H4_1 119.6 . . ?
C4_1 C5_1 C6_1 119.5(4) . . ?
C4_1 C5_1 H5_1 120.2 . . ?
C6_1 C5_1 H5_1 120.2 . . ?
C7_1 C6_1 C5_1 118.9(4) . . ?
C7_1 C6_1 C8_1 120.4(4) . . ?
C5_1 C6_1 C8_1 120.6(4) . . ?
C2_1 C7_1 C6_1 121.1(4) . . ?
C2_1 C7_1 H7_1 119.4 . . ?
C6_1 C7_1 H7_1 119.4 . . ?
C9_1 C8_1 C6_1 177.3(5) . . ?
C8_1 C9_1 C10_1 176.0(5) . . ?
C11_1 C10_1 C15_1 118.6(4) . . ?
C11_1 C10_1 C9_1 120.6(4) . . ?
C15_1 C10_1 C9_1 120.6(4) . . ?
C10_1 C11_1 C12_1 122.0(4) . . ?
C10_1 C11_1 H11_1 119.0 . . ?
C12_1 C11_1 H11_1 119.0 . . ?
C11_1 C12_1 C13_1 118.6(4) . . ?
C11_1 C12_1 C17_1 121.1(4) . . ?
C13_1 C12_1 C17_1 120.2(4) . . ?
C14_1 C13_1 C12_1 120.2(4) . . ?
C14_1 C13_1 H13_1 119.9 . . ?
C12_1 C13_1 H13_1 119.9 . . ?
C13_1 C14_1 C15_1 120.3(4) . . ?
C13_1 C14_1 C16_1^a 119.8(10) . . ?
C15_1 C14_1 C16_1^a 119.5(10) . . ?
C13_1 C14_1 C16_1^b 119(2) . . ?
C15_1 C14_1 C16_1^b 118(2) . . ?
C14_1 C15_1 C10_1 120.2(4) . . ?
C14_1 C15_1 H15_1 119.9 . . ?
C10_1 C15_1 H15_1 119.9 . . ?
C18_1 C17_1 C12_1 178.6(6) . . ?
C17_1 C18_1 C19_1 177.9(5) . . ?
C24_1 C19_1 C20_1 119.6(4) . . ?
C24_1 C19_1 C18_1 120.7(4) . . ?
C20_1 C19_1 C18_1 119.7(4) . . ?
C19_1 C20_1 C21_1 119.4(4) . . ?
C19_1 C20_1 H20_1 120.3 . . ?
C21_1 C20_1 H20_1 120.3 . . ?
C22_1 C21_1 C20_1 120.7(4) . . ?
C22_1 C21_1 H21_1 119.6 . . ?
C20_1 C21_1 H21_1 119.6 . . ?
C21_1 C22_1 C23_1 120.5(4) . . ?
C21_1 C22_1 H22_1 119.8 . . ?
C23_1 C22_1 H22_1 119.8 . . ?
C22_1 C23_1 C24_1 118.9(4) . . ?
C22_1 C23_1 C25_1 120.9(4) . . ?
C24_1 C23_1 C25_1 120.1(3) . . ?
C19_1 C24_1 C23_1 120.8(4) . . ?
C19_1 C24_1 H24_1 119.6 . . ?
C23_1 C24_1 H24_1 119.6 . . ?
O4_1 C25_1 O3_1 125.1(4) . . ?
O4_1 C25_1 C23_1 118.7(3) . . ?
O3_1 C25_1 C23_1 116.2(3) . . ?
O5_1^a C16_1^a C14_1 123.3(19) . . ?
O5_1^a C16_1^a H16_1^a 118.4 . . ?
C14_1 C16_1^a H16_1^a 118.4 . . ?
O5_1^b C16_1^b C14_1 111(5) . . ?
O5_1^b C16_1^b H16A_1^b 124.3 . . ?
C14_1 C16_1^b H16A_1^b 124.3 . . ?
C1_2 O1_2 Cu1 124.1(2) . . ?
O1_2 C1_2 O2_2 124.8(4) . . ?
O1_2 C1_2 C2_2 118.2(3) . . ?
O2_2 C1_2 C2_2 116.9(3) . . ?
C1_2 O2_2 Cu2 121.3(2) . . ?
C3_2 C2_2 C7_2 119.1(4) . . ?
C3_2 C2_2 C1_2 120.8(3) . . ?
C7_2 C2_2 C1_2 120.0(3) . . ?
C25_2 O3_2 Cu2_$1 126.2(2) . 2_665 ?
C4_2 C3_2 C2_2 120.5(4) . . ?
C4_2 C3_2 H3_2 119.7 . . ?
C2_2 C3_2 H3_2 119.7 . . ?
C25_2 O4_2 Cu1_$1 119.5(2) . 2_665 ?
C5_2 C4_2 C3_2 119.8(4) . . ?
C5_2 C4_2 H4_2 120.1 . . ?
C3_2 C4_2 H4_2 120.1 . . ?
C4_2 C5_2 C6_2 121.2(4) . . ?
C4_2 C5_2 H5_2 119.4 . . ?
C6_2 C5_2 H5_2 119.4 . . ?
C7_2 C6_2 C5_2 118.7(4) . . ?
C7_2 C6_2 C8_2 120.8(4) . . ?
C5_2 C6_2 C8_2 120.5(4) . . ?
C6_2 C7_2 C2_2 120.6(4) . . ?
C6_2 C7_2 H7_2 119.7 . . ?
C2_2 C7_2 H7_2 119.7 . . ?
C9_2 C8_2 C6_2 178.7(6) . . ?
C8_2 C9_2 C10_2 177.8(5) . . ?
C15_2 C10_2 C11_2 118.9(4) . . ?
C15_2 C10_2 C9_2 121.1(4) . . ?
C11_2 C10_2 C9_2 120.0(4) . . ?
C12_2 C11_2 C10_2 121.1(4) . . ?
C12_2 C11_2 H11_2 119.5 . . ?
C10_2 C11_2 H11_2 119.5 . . ?
C11_2 C12_2 C13_2 118.8(4) . . ?
C11_2 C12_2 C17_2 121.4(4) . . ?
C13_2 C12_2 C17_2 119.7(4) . . ?
C14_2 C13_2 C12_2 120.5(4) . . ?
C14_2 C13_2 H13_2 119.8 . . ?
C12_2 C13_2 H13_2 119.8 . . ?
C13_2 C14_2 C15_2 120.2(4) . . ?
C13_2 C14_2 C16_2 118.7(4) . . ?
C15_2 C14_2 C16_2 121.0(4) . . ?
C10_2 C15_2 C14_2 120.5(4) . . ?
C10_2 C15_2 H15_2 119.8 . . ?
C14_2 C15_2 H15_2 119.8 . . ?
O5_2 C16_2 C14_2 124.9(4) . . ?
O5_2 C16_2 H16_2 117.6 . . ?
C14_2 C16_2 H16_2 117.6 . . ?
C18_2 C17_2 C12_2 175.1(5) . . ?
C17_2 C18_2 C19_2 177.8(5) . . ?
C24_2 C19_2 C20_2 118.3(4) . . ?
C24_2 C19_2 C18_2 121.3(4) . . ?
C20_2 C19_2 C18_2 120.4(4) . . ?
C21_2 C20_2 C19_2 120.5(4) . . ?
C21_2 C20_2 H20_2 119.7 . . ?
C19_2 C20_2 H20_2 119.7 . . ?
C20_2 C21_2 C22_2 119.5(4) . . ?
C20_2 C21_2 H21_2 120.3 . . ?
C22_2 C21_2 H21_2 120.3 . . ?
C21_2 C22_2 C23_2 121.0(4) . . ?
C21_2 C22_2 H22_2 119.5 . . ?
C23_2 C22_2 H22_2 119.5 . . ?
C22_2 C23_2 C24_2 119.7(4) . . ?
C22_2 C23_2 C25_2 121.4(4) . . ?
C24_2 C23_2 C25_2 118.9(4) . . ?
C19_2 C24_2 C23_2 121.0(4) . . ?
C19_2 C24_2 H24_2 119.5 . . ?
C23_2 C24_2 H24_2 119.5 . . ?
O3_2 C25_2 O4_2 125.1(4) . . ?
O3_2 C25_2 C23_2 116.9(3) . . ?
O4_2 C25_2 C23_2 117.9(3) . . ?
C1_3 O1_3 Cu3 126.2(3) . . ?
O2_3 C1_3 O1_3 125.9(4) . . ?
O2_3 C1_3 C2_3 117.7(4) . . ?
O1_3 C1_3 C2_3 116.4(4) . . ?
C1_3 O2_3 Cu4 118.6(3) . . ?
C3_3 C2_3 C7_3 119.0(4) . . ?
C3_3 C2_3 C1_3 121.0(4) . . ?
C7_3 C2_3 C1_3 119.9(4) . . ?
C25_3 O3_3 Cu4_$2 127.6(3) . 2_556 ?
C4_3 C3_3 C2_3 120.7(4) . . ?
C4_3 C3_3 H3_3 119.6 . . ?
C2_3 C3_3 H3_3 119.6 . . ?
C25_3 O4_3 Cu3_$2 119.2(3) . 2_556 ?
C3_3 C4_3 C5_3 120.8(5) . . ?
C3_3 C4_3 H4_3 119.6 . . ?
C5_3 C4_3 H4_3 119.6 . . ?
C4_3 C5_3 C6_3 119.5(5) . . ?
C4_3 C5_3 H5_3 120.2 . . ?
C6_3 C5_3 H5_3 120.2 . . ?
C7_3 C6_3 C5_3 119.8(4) . . ?
C7_3 C6_3 C8_3 121.0(4) . . ?
C5_3 C6_3 C8_3 119.2(4) . . ?
C6_3 C7_3 C2_3 120.1(4) . . ?
C6_3 C7_3 H7_3 120.0 . . ?
C2_3 C7_3 H7_3 120.0 . . ?
C9_3 C8_3 C6_3 176.8(5) . . ?
C8_3 C9_3 C10_3 175.6(6) . . ?
C11_3 C10_3 C15_3 118.9(4) . . ?
C11_3 C10_3 C9_3 119.8(4) . . ?
C15_3 C10_3 C9_3 121.4(4) . . ?
C10_3 C11_3 C12_3 121.4(4) . . ?
C10_3 C11_3 H11_3 119.3 . . ?
C12_3 C11_3 H11_3 119.3 . . ?
C13_3 C12_3 C11_3 119.2(4) . . ?
C13_3 C12_3 C17_3 121.3(4) . . ?
C11_3 C12_3 C17_3 119.5(4) . . ?
C12_3 C13_3 C14_3 120.2(4) . . ?
C12_3 C13_3 H13_3 119.9 . . ?
C14_3 C13_3 H13_3 119.9 . . ?
C15_3 C14_3 C13_3 120.1(4) . . ?
C15_3 C14_3 C16_3 120.6(4) . . ?
C13_3 C14_3 C16_3 119.3(4) . . ?
C14_3 C15_3 C10_3 120.1(4) . . ?
C14_3 C15_3 H15_3 119.9 . . ?
C10_3 C15_3 H15_3 119.9 . . ?
O5_3 C16_3 C14_3 124.4(5) . . ?
O5_3 C16_3 H16_3 117.8 . . ?
C14_3 C16_3 H16_3 117.8 . . ?
C18_3 C17_3 C12_3 173.4(5) . . ?
C17_3 C18_3 C19_3 170.9(5) . . ?
C20_3 C19_3 C24_3 119.0(4) . . ?
C20_3 C19_3 C18_3 124.3(4) . . ?
C24_3 C19_3 C18_3 116.6(4) . . ?
C21_3 C20_3 C19_3 120.2(4) . . ?
C21_3 C20_3 H20_3 119.9 . . ?
C19_3 C20_3 H20_3 119.9 . . ?
C20_3 C21_3 C22_3 120.2(4) . . ?
C20_3 C21_3 H21_3 119.9 . . ?
C22_3 C21_3 H21_3 119.9 . . ?
C23_3 C22_3 C21_3 120.4(4) . . ?
C23_3 C22_3 H22_3 119.8 . . ?
C21_3 C22_3 H22_3 119.8 . . ?
C24_3 C23_3 C22_3 119.7(4) . . ?
C24_3 C23_3 C25_3 117.7(4) . . ?
C22_3 C23_3 C25_3 122.5(4) . . ?
C23_3 C24_3 C19_3 120.4(4) . . ?
C23_3 C24_3 H24_3 119.8 . . ?
C19_3 C24_3 H24_3 119.8 . . ?
O3_3 C25_3 O4_3 124.5(4) . . ?
O3_3 C25_3 C23_3 116.9(4) . . ?
O4_3 C25_3 C23_3 118.5(4) . . ?
C1_4 O1_4 Cu3 121.9(3) . . ?
O2_4 C1_4 O1_4 126.5(4) . . ?
O2_4 C1_4 C2_4 117.4(4) . . ?
O1_4 C1_4 C2_4 116.2(4) . . ?
C1_4 O2_4 Cu4 122.3(3) . . ?
C7_4 C2_4 C3_4 119.6(4) . . ?
C7_4 C2_4 C1_4 119.0(4) . . ?
C3_4 C2_4 C1_4 121.2(4) . . ?
C25_4 O3_4 Cu4_$2 123.3(3) . 2_556 ?
C4_4 C3_4 C2_4 120.0(4) . . ?
C4_4 C3_4 H3_4 120.0 . . ?
C2_4 C3_4 H3_4 120.0 . . ?
C25_4 O4_4 Cu3_$2 122.9(3) . 2_556 ?
C3_4 C4_4 C5_4 120.6(4) . . ?
C3_4 C4_4 H4_4 119.7 . . ?
C5_4 C4_4 H4_4 119.7 . . ?
C6_4 C5_4 C4_4 120.1(4) . . ?
C6_4 C5_4 H5_4 119.9 . . ?
C4_4 C5_4 H5_4 119.9 . . ?
C5_4 C6_4 C7_4 119.4(4) . . ?
C5_4 C6_4 C8_4 122.4(4) . . ?
C7_4 C6_4 C8_4 118.2(4) . . ?
C2_4 C7_4 C6_4 120.2(4) . . ?
C2_4 C7_4 H7_4 119.9 . . ?
C6_4 C7_4 H7_4 119.9 . . ?
C9_4 C8_4 C6_4 175.7(5) . . ?
C8_4 C9_4 C10_4 179.4(5) . . ?
C15_4 C10_4 C11_4 119.3(4) . . ?
C15_4 C10_4 C9_4 120.8(4) . . ?
C11_4 C10_4 C9_4 119.9(4) . . ?
C12_4 C11_4 C10_4 120.4(4) . . ?
C12_4 C11_4 H11_4 119.8 . . ?
C10_4 C11_4 H11_4 119.8 . . ?
C11_4 C12_4 C13_4 119.2(4) . . ?
C11_4 C12_4 C17_4 120.2(4) . . ?
C13_4 C12_4 C17_4 120.7(4) . . ?
C14_4 C13_4 C12_4 120.4(4) . . ?
C14_4 C13_4 H13_4 119.8 . . ?
C12_4 C13_4 H13_4 119.8 . . ?
C15_4 C14_4 C13_4 119.8(4) . . ?
C15_4 C14_4 C16_4 121.0(4) . . ?
C13_4 C14_4 C16_4 119.3(4) . . ?
C14_4 C15_4 C10_4 121.0(4) . . ?
C14_4 C15_4 H15_4 119.5 . . ?
C10_4 C15_4 H15_4 119.5 . . ?
O5_4 C16_4 C14_4 123.3(5) . . ?
O5_4 C16_4 H16_4 118.3 . . ?
C14_4 C16_4 H16_4 118.3 . . ?
C18_4 C17_4 C12_4 178.6(6) . . ?
C17_4 C18_4 C19_4 177.9(5) . . ?
C20_4 C19_4 C24_4 119.9(4) . . ?
C20_4 C19_4 C18_4 120.1(4) . . ?
C24_4 C19_4 C18_4 119.9(4) . . ?
C19_4 C20_4 C21_4 120.1(4) . . ?
C19_4 C20_4 H20_4 119.9 . . ?
C21_4 C20_4 H20_4 119.9 . . ?
C20_4 C21_4 C22_4 119.7(4) . . ?
C20_4 C21_4 H21_4 120.2 . . ?
C22_4 C21_4 H21_4 120.2 . . ?
C23_4 C22_4 C21_4 120.7(4) . . ?
C23_4 C22_4 H22_4 119.7 . . ?
C21_4 C22_4 H22_4 119.7 . . ?
C22_4 C23_4 C24_4 119.5(4) . . ?
C22_4 C23_4 C25_4 120.5(4) . . ?
C24_4 C23_4 C25_4 119.9(4) . . ?
C23_4 C24_4 C19_4 120.0(4) . . ?
C23_4 C24_4 H24_4 120.0 . . ?
C19_4 C24_4 H24_4 120.0 . . ?
O4_4 C25_4 O3_4 125.4(4) . . ?
O4_4 C25_4 C23_4 116.9(4) . . ?
O3_4 C25_4 C23_4 117.7(3) . . ?
C1_5 O1_5 Cu1 118.7(3) . . ?
C1_5 N1_5 C2_5 120.2(4) . . ?
C1_5 N1_5 C3_5 121.5(4) . . ?
C2_5 N1_5 C3_5 118.0(4) . . ?
O1_5 C1_5 N1_5 126.9(5) . . ?
O1_5 C1_5 H1_5 116.5 . . ?
N1_5 C1_5 H1_5 116.5 . . ?
N1_5 C2_5 H2A_5 109.5 . . ?
N1_5 C2_5 H2B_5 109.5 . . ?
H2A_5 C2_5 H2B_5 109.5 . . ?
N1_5 C2_5 H2C_5 109.5 . . ?
H2A_5 C2_5 H2C_5 109.5 . . ?
H2B_5 C2_5 H2C_5 109.5 . . ?
N1_5 C3_5 H3A_5 109.5 . . ?
N1_5 C3_5 H3B_5 109.5 . . ?
H3A_5 C3_5 H3B_5 109.5 . . ?
N1_5 C3_5 H3C_5 109.5 . . ?
H3A_5 C3_5 H3C_5 109.5 . . ?
H3B_5 C3_5 H3C_5 109.5 . . ?
C1_6^b O1_6 Cu4 130.4(16) . . ?
C1_6^a O1_6 Cu4 117.5(9) . . ?
C1_6^a N1_6^a C2_6^a 124.6(15) . . ?
C1_6^a N1_6^a C3_6^a 123.6(14) . . ?
C2_6^a N1_6^a C3_6^a 110.3(15) . . ?
O1_6 C1_6^a N1_6^a 126.8(16) . . ?
O1_6 C1_6^a H1_6^a 116.6 . . ?
N1_6^a C1_6^a H1_6^a 116.6 . . ?
N1_6^a C2_6^a H2A_6^a 109.5 . . ?
N1_6^a C2_6^a H2B_6^a 109.5 . . ?
H2A_6^a C2_6^a H2B_6^a 109.5 . . ?
N1_6^a C2_6^a H2C_6^a 109.5 . . ?
H2A_6^a C2_6^a H2C_6^a 109.5 . . ?
H2B_6^a C2_6^a H2C_6^a 109.5 . . ?
N1_6^a C3_6^a H3A_6^a 109.5 . . ?
N1_6^a C3_6^a H3B_6^a 109.5 . . ?
H3A_6^a C3_6^a H3B_6^a 109.5 . . ?
N1_6^a C3_6^a H3C_6^a 109.5 . . ?
H3A_6^a C3_6^a H3C_6^a 109.5 . . ?
H3B_6^a C3_6^a H3C_6^a 109.5 . . ?
C1_6^b N1_6^b C3_6^b 118(3) . . ?
C1_6^b N1_6^b C2_6^b 138(3) . . ?
C3_6^b N1_6^b C2_6^b 105(2) . . ?
O1_6 C1_6^b N1_6^b 135(3) . . ?
O1_6 C1_6^b H1A_6^b 112.4 . . ?
N1_6^b C1_6^b H1A_6^b 112.4 . . ?
N1_6^b C2_6^b H2D_6^b 109.5 . . ?
N1_6^b C2_6^b H2E_6^b 109.5 . . ?
H2D_6^b C2_6^b H2E_6^b 109.5 . . ?
N1_6^b C2_6^b H2F_6^b 109.5 . . ?
H2D_6^b C2_6^b H2F_6^b 109.5 . . ?
H2E_6^b C2_6^b H2F_6^b 109.5 . . ?
N1_6^b C3_6^b H3D_6^b 109.5 . . ?
N1_6^b C3_6^b H3E_6^b 109.5 . . ?
H3D_6^b C3_6^b H3E_6^b 109.5 . . ?
N1_6^b C3_6^b H3F_6^b 109.5 . . ?
H3D_6^b C3_6^b H3F_6^b 109.5 . . ?
H3E_6^b C3_6^b H3F_6^b 109.5 . . ?
C1_7 O1_7 Cu3 116.6(3) . . ?
C1_7 N1_7 C3_7 121.5(4) . . ?
C1_7 N1_7 C2_7 120.2(4) . . ?
C3_7 N1_7 C2_7 118.3(4) . . ?
O1_7 C1_7 N1_7 125.2(4) . . ?
O1_7 C1_7 H1_7 117.4 . . ?
N1_7 C1_7 H1_7 117.4 . . ?
N1_7 C2_7 H2A_7 109.5 . . ?
N1_7 C2_7 H2B_7 109.5 . . ?
H2A_7 C2_7 H2B_7 109.5 . . ?
N1_7 C2_7 H2C_7 109.5 . . ?
H2A_7 C2_7 H2C_7 109.5 . . ?
H2B_7 C2_7 H2C_7 109.5 . . ?
N1_7 C3_7 H3A_7 109.5 . . ?
N1_7 C3_7 H3B_7 109.5 . . ?
H3A_7 C3_7 H3B_7 109.5 . . ?
N1_7 C3_7 H3C_7 109.5 . . ?
H3A_7 C3_7 H3C_7 109.5 . . ?
H3B_7 C3_7 H3C_7 109.5 . . ?

loop_
_geom_bond_atom_site_label_1
_geom_bond_atom_site_label_2
_geom_bond_distance
_geom_bond_site_symmetry_2
_geom_bond_publ_flag
O00J Cu2 2.155(3) . ?
Cu1 O4_2_$1 1.959(3) 2_665 ?
Cu1 O1_2 1.965(3) . ?
Cu1 O4_1_$1 1.974(3) 2_665 ?
Cu1 O1_1 2.007(3) . ?
Cu1 O1_5 2.164(3) . ?
Cu1 Cu2 2.6361(8) . ?
Cu2 O3_1_$1 1.944(3) 2_665 ?
Cu2 O2_1 1.952(3) . ?
Cu2 O3_2_$1 1.960(3) 2_665 ?
Cu2 O2_2 1.962(3) . ?
Cu3 O4_4_$2 1.957(3) 2_556 ?
Cu3 O1_4 1.958(3) . ?
Cu3 O4_3_$2 1.972(3) 2_556 ?
Cu3 O1_3 1.982(3) . ?
Cu3 O1_7 2.149(3) . ?
Cu3 Cu4 2.6438(9) . ?
Cu4 O3_3_$2 1.951(3) 2_556 ?
Cu4 O2_3 1.957(3) . ?
Cu4 O3_4_$2 1.977(3) 2_556 ?
Cu4 O2_4 1.983(3) . ?
Cu4 O1_6 2.138(3) . ?
O1_1 C1_1 1.272(4) . ?
C1_1 O2_1 1.268(5) . ?
C1_1 C2_1 1.506(6) . ?
C2_1 C7_1 1.380(5) . ?
C2_1 C3_1 1.388(6) . ?
O3_1 C25_1 1.273(5) . ?
C3_1 C4_1 1.393(6) . ?
C3_1 H3_1 0.9300 . ?
O4_1 C25_1 1.259(5) . ?
C4_1 C5_1 1.377(6) . ?
C4_1 H4_1 0.9300 . ?
C5_1 C6_1 1.416(6) . ?
C5_1 H5_1 0.9300 . ?
C6_1 C7_1 1.388(6) . ?
C6_1 C8_1 1.429(6) . ?
C7_1 H7_1 0.9300 . ?
C8_1 C9_1 1.199(6) . ?
C9_1 C10_1 1.430(6) . ?
C10_1 C11_1 1.390(6) . ?
C10_1 C15_1 1.395(6) . ?
C11_1 C12_1 1.392(6) . ?
C11_1 H11_1 0.9300 . ?
C12_1 C13_1 1.397(6) . ?
C12_1 C17_1 1.454(6) . ?
C13_1 C14_1 1.389(6) . ?
C13_1 H13_1 0.9300 . ?
C14_1 C15_1 1.394(6) . ?
C14_1 C16_1^a 1.45(2) . ?
C14_1 C16_1^b 1.55(5) . ?
C15_1 H15_1 0.9300 . ?
C17_1 C18_1 1.182(6) . ?
C18_1 C19_1 1.441(6) . ?
C19_1 C24_1 1.387(6) . ?
C19_1 C20_1 1.395(6) . ?
C20_1 C21_1 1.398(6) . ?
C20_1 H20_1 0.9300 . ?
C21_1 C22_1 1.373(6) . ?
C21_1 H21_1 0.9300 . ?
C22_1 C23_1 1.392(6) . ?
C22_1 H22_1 0.9300 . ?
C23_1 C24_1 1.402(6) . ?
C23_1 C25_1 1.497(6) . ?
C24_1 H24_1 0.9300 . ?
O5_1^a C16_1^a 1.22(3) . ?
C16_1^a H16_1^a 0.9300 . ?
O5_1^b C16_1^b 1.33(7) . ?
C16_1^b H16A_1^b 0.9300 . ?
O1_2 C1_2 1.256(5) . ?
C1_2 O2_2 1.279(5) . ?
C1_2 C2_2 1.488(6) . ?
C2_2 C3_2 1.393(6) . ?
C2_2 C7_2 1.395(6) . ?
O3_2 C25_2 1.263(5) . ?
C3_2 C4_2 1.377(6) . ?
C3_2 H3_2 0.9300 . ?
O4_2 C25_2 1.273(5) . ?
C4_2 C5_2 1.373(6) . ?
C4_2 H4_2 0.9300 . ?
O5_2 C16_2 1.197(5) . ?
C5_2 C6_2 1.393(6) . ?
C5_2 H5_2 0.9300 . ?
C6_2 C7_2 1.389(6) . ?
C6_2 C8_2 1.437(6) . ?
C7_2 H7_2 0.9300 . ?
C8_2 C9_2 1.200(6) . ?
C9_2 C10_2 1.434(6) . ?
C10_2 C15_2 1.376(6) . ?
C10_2 C11_2 1.415(6) . ?
C11_2 C12_2 1.384(6) . ?
C11_2 H11_2 0.9300 . ?
C12_2 C13_2 1.410(6) . ?
C12_2 C17_2 1.429(6) . ?
C13_2 C14_2 1.371(6) . ?
C13_2 H13_2 0.9300 . ?
C14_2 C15_2 1.405(6) . ?
C14_2 C16_2 1.482(6) . ?
C15_2 H15_2 0.9300 . ?
C16_2 H16_2 0.9300 . ?
C17_2 C18_2 1.197(6) . ?
C18_2 C19_2 1.430(6) . ?
C19_2 C24_2 1.380(6) . ?
C19_2 C20_2 1.425(6) . ?
C20_2 C21_2 1.379(6) . ?
C20_2 H20_2 0.9300 . ?
C21_2 C22_2 1.381(6) . ?
C21_2 H21_2 0.9300 . ?
C22_2 C23_2 1.382(6) . ?
C22_2 H22_2 0.9300 . ?
C23_2 C24_2 1.386(6) . ?
C23_2 C25_2 1.498(6) . ?
C24_2 H24_2 0.9300 . ?
O1_3 C1_3 1.274(5) . ?
C1_3 O2_3 1.261(5) . ?
C1_3 C2_3 1.498(6) . ?
C2_3 C3_3 1.384(6) . ?
C2_3 C7_3 1.390(6) . ?
O3_3 C25_3 1.265(5) . ?
C3_3 C4_3 1.355(7) . ?
C3_3 H3_3 0.9300 . ?
O4_3 C25_3 1.271(5) . ?
C4_3 C5_3 1.380(7) . ?
C4_3 H4_3 0.9300 . ?
O5_3 C16_3 1.198(6) . ?
C5_3 C6_3 1.384(7) . ?
C5_3 H5_3 0.9300 . ?
C6_3 C7_3 1.383(6) . ?
C6_3 C8_3 1.456(7) . ?
C7_3 H7_3 0.9300 . ?
C8_3 C9_3 1.200(6) . ?
C9_3 C10_3 1.441(6) . ?
C10_3 C11_3 1.385(6) . ?
C10_3 C15_3 1.401(6) . ?
C11_3 C12_3 1.389(6) . ?
C11_3 H11_3 0.9300 . ?
C12_3 C13_3 1.384(6) . ?
C12_3 C17_3 1.447(7) . ?
C13_3 C14_3 1.396(6) . ?
C13_3 H13_3 0.9300 . ?
C14_3 C15_3 1.382(6) . ?
C14_3 C16_3 1.486(6) . ?
C15_3 H15_3 0.9300 . ?
C16_3 H16_3 0.9300 . ?
C17_3 C18_3 1.192(6) . ?
C18_3 C19_3 1.444(6) . ?
C19_3 C20_3 1.397(6) . ?
C19_3 C24_3 1.408(6) . ?
C20_3 C21_3 1.380(6) . ?
C20_3 H20_3 0.9300 . ?
C21_3 C22_3 1.388(6) . ?
C21_3 H21_3 0.9300 . ?
C22_3 C23_3 1.387(6) . ?
C22_3 H22_3 0.9300 . ?
C23_3 C24_3 1.381(6) . ?
C23_3 C25_3 1.484(6) . ?
C24_3 H24_3 0.9300 . ?
O1_4 C1_4 1.266(5) . ?
C1_4 O2_4 1.261(5) . ?
C1_4 C2_4 1.500(6) . ?
C2_4 C7_4 1.380(6) . ?
C2_4 C3_4 1.395(6) . ?
O3_4 C25_4 1.263(5) . ?
C3_4 C4_4 1.380(6) . ?
C3_4 H3_4 0.9300 . ?
O4_4 C25_4 1.263(5) . ?
C4_4 C5_4 1.385(6) . ?
C4_4 H4_4 0.9300 . ?
O5_4 C16_4 1.211(6) . ?
C5_4 C6_4 1.379(6) . ?
C5_4 H5_4 0.9300 . ?
C6_4 C7_4 1.410(6) . ?
C6_4 C8_4 1.450(7) . ?
C7_4 H7_4 0.9300 . ?
C8_4 C9_4 1.186(7) . ?
C9_4 C10_4 1.453(7) . ?
C10_4 C15_4 1.387(6) . ?
C10_4 C11_4 1.394(6) . ?
C11_4 C12_4 1.390(6) . ?
C11_4 H11_4 0.9300 . ?
C12_4 C13_4 1.402(6) . ?
C12_4 C17_4 1.442(6) . ?
C13_4 C14_4 1.384(6) . ?
C13_4 H13_4 0.9300 . ?
C14_4 C15_4 1.377(6) . ?
C14_4 C16_4 1.484(6) . ?
C15_4 H15_4 0.9300 . ?
C16_4 H16_4 0.9300 . ?
C17_4 C18_4 1.189(6) . ?
C18_4 C19_4 1.442(6) . ?
C19_4 C20_4 1.390(6) . ?
C19_4 C24_4 1.414(6) . ?
C20_4 C21_4 1.393(6) . ?
C20_4 H20_4 0.9300 . ?
C21_4 C22_4 1.411(6) . ?
C21_4 H21_4 0.9300 . ?
C22_4 C23_4 1.386(6) . ?
C22_4 H22_4 0.9300 . ?
C23_4 C24_4 1.398(6) . ?
C23_4 C25_4 1.493(6) . ?
C24_4 H24_4 0.9300 . ?
O1_5 C1_5 1.251(5) . ?
N1_5 C1_5 1.326(6) . ?
N1_5 C2_5 1.458(6) . ?
N1_5 C3_5 1.463(6) . ?
C1_5 H1_5 0.9300 . ?
C2_5 H2A_5 0.9600 . ?
C2_5 H2B_5 0.9600 . ?
C2_5 H2C_5 0.9600 . ?
C3_5 H3A_5 0.9600 . ?
C3_5 H3B_5 0.9600 . ?
C3_5 H3C_5 0.9600 . ?
O1_6 C1_6^b 1.22(2) . ?
O1_6 C1_6^a 1.259(15) . ?
N1_6^a C1_6^a 1.292(16) . ?
N1_6^a C2_6^a 1.436(15) . ?
N1_6^a C3_6^a 1.479(17) . ?
C1_6^a H1_6^a 0.9300 . ?
C2_6^a H2A_6^a 0.9600 . ?
C2_6^a H2B_6^a 0.9600 . ?
C2_6^a H2C_6^a 0.9600 . ?
C3_6^a H3A_6^a 0.9600 . ?
C3_6^a H3B_6^a 0.9600 . ?
C3_6^a H3C_6^a 0.9600 . ?
N1_6^b C1_6^b 1.35(2) . ?
N1_6^b C3_6^b 1.46(2) . ?
N1_6^b C2_6^b 1.51(2) . ?
C1_6^b H1A_6^b 0.9300 . ?
C2_6^b H2D_6^b 0.9600 . ?
C2_6^b H2E_6^b 0.9600 . ?
C2_6^b H2F_6^b 0.9600 . ?
C3_6^b H3D_6^b 0.9600 . ?
C3_6^b H3E_6^b 0.9600 . ?
C3_6^b H3F_6^b 0.9600 . ?
O1_7 C1_7 1.242(5) . ?
N1_7 C1_7 1.336(6) . ?
N1_7 C3_7 1.443(6) . ?
N1_7 C2_7 1.470(6) . ?
C1_7 H1_7 0.9300 . ?
C2_7 H2A_7 0.9600 . ?
C2_7 H2B_7 0.9600 . ?
C2_7 H2C_7 0.9600 . ?
C3_7 H3A_7 0.9600 . ?
C3_7 H3B_7 0.9600 . ?
C3_7 H3C_7 0.9600 . ?

loop_
_platon_squeeze_void_nr
_platon_squeeze_void_average_x
_platon_squeeze_void_average_y
_platon_squeeze_void_average_z
_platon_squeeze_void_volume
_platon_squeeze_void_count_electrons
_platon_squeeze_void_content
1 0.000 0.077 0.500 1937 475 ' '
